data_4022358
loop_
_publ_author_name
'Jason E. Field'
'Thomas J. Hill'
'D. Venkataraman'

_publ_contact_author_address
;
Department of Chemistry
University of Massachusetts
Amherst, MA 01003
;
_publ_contact_author_email dv@chem.umass.edu
_publ_contact_author_fax 413-545-4490
_publ_contact_author_name 'D. Venkataraman'
_publ_contact_author_phone 413-545-2028
_publ_section_title
;
 Bridged Triarylamines: A New Class of Heterohelicenes
;
_journal_name_full 'Journal of Organic Chemistry'
_journal_page_first 6071
_journal_page_last 6078
_journal_paper_doi 10.1021/jo026883p
_journal_volume 68
_journal_year 2003
_chemical_formula_moiety 'C24 H10 N O2 '
_chemical_formula_sum 'C24 H10 N O2'
_chemical_formula_weight 344.071
_chemical_name_systematic
;
  ?
;
_space_group_IT_number 60
_symmetry_cell_setting orthorhombic
_symmetry_space_group_name_Hall '-P 2n 2ab'
_symmetry_space_group_name_H-M 'P b c n'
_atom_sites_solution_primary direct
_atom_sites_solution_secondary difmap
_audit_creation_method maXus
_cell_angle_alpha 90.00
_cell_angle_beta 90.00
_cell_angle_gamma 90.00
_cell_formula_units_Z 4
_cell_length_a 12.2443(13)
_cell_length_b 12.454(2)
_cell_length_c 11.9541(13)
_cell_measurement_reflns_used 1756
_cell_measurement_theta_max 25.028
_cell_measurement_theta_min 4.076
_cell_volume 1822.9(4)
_computing_cell_refinement 'HKL Scalepack (Otwinowski & Minor 1997)'
_computing_data_collection KappaCCD
_computing_data_reduction 'Denzo and Scalepak (Otwinowski & Minor, 1997)'
_computing_structure_refinement 'SHELXL-97 (Sheldrick, 1997)'
_computing_structure_solution 'SIR92 (Altomare et al., 1994)'
_diffrn_measured_fraction_theta_full 0.978
_diffrn_measured_fraction_theta_max 0.978
_diffrn_measurement_device KappaCCD
_diffrn_measurement_method CCD
_diffrn_orient_matrix_type X=UH
_diffrn_orient_matrix_UB_11 -0.07381
_diffrn_orient_matrix_UB_12 -0.03885
_diffrn_orient_matrix_UB_13 0.00639
_diffrn_orient_matrix_UB_21 0.01788
_diffrn_orient_matrix_UB_22 -0.02133
_diffrn_orient_matrix_UB_23 0.07678
_diffrn_orient_matrix_UB_31 -0.03346
_diffrn_orient_matrix_UB_32 0.06795
_diffrn_orient_matrix_UB_33 0.02667
_diffrn_radiation_source 'fine-focus sealed tube'
_diffrn_radiation_type ' MoK\a'
_diffrn_radiation_wavelength_id all
_diffrn_reflns_limit_h_max 14
_diffrn_reflns_limit_h_min -14
_diffrn_reflns_limit_k_max 14
_diffrn_reflns_limit_k_min -14
_diffrn_reflns_limit_l_max 14
_diffrn_reflns_limit_l_min -14
_diffrn_reflns_number 3108
_diffrn_reflns_theta_full 24.94
_diffrn_reflns_theta_max 24.94
_diffrn_reflns_theta_min 4.08
_exptl_absorpt_coefficient_mu 0.080
_exptl_absorpt_correction_type none
_exptl_crystal_density_diffrn 1.255
_exptl_crystal_density_method 'not measured'
_refine_diff_density_max 0.493
_refine_diff_density_min -0.275
_refine_diff_density_rms 0.093
_refine_ls_extinction_method none
_refine_ls_goodness_of_fit_ref 1.126
_refine_ls_matrix_type full
_refine_ls_number_parameters 138
_refine_ls_number_reflns 1571
_refine_ls_number_restraints 0
_refine_ls_restrained_S_all 1.126
_refine_ls_R_factor_all 0.2089
_refine_ls_R_factor_gt 0.1638
_refine_ls_shift/su_max 0.037
_refine_ls_shift/su_mean 0.007
_refine_ls_structure_factor_coef Fsqd
_refine_ls_weighting_details 'calc w=1/[\s^2^(Fo^2^)+(0.1282P)^2^+14.2046P] where P=(Fo^2^+2Fc^2^)/3'
_refine_ls_weighting_scheme calc
_refine_ls_wR_factor_gt 0.3901
_refine_ls_wR_factor_ref 0.4183
_reflns_number_gt 1043
_reflns_number_total 1571
_reflns_threshold_expression >2sigma(I)
_cod_data_source_file jo026883psi20021219_022332_1.cif
_cod_data_source_block comp1
_cod_depositor_comments
;
The following automatic conversions were performed:
'_symmetry_cell_setting' value 'Orthorhombic' changed to 'orthorhombic'
according to '/home/saulius/struct/CIF-dictionaries/cif_core.dic'
dictionary named 'cif_core.dic' version 2.4.1 from 2010-06-29.

Automatic conversion script
Id: cif_fix_enum 1527 2010-12-29 10:47:43Z saulius 
;
_cod_original_sg_symbol_H-M 'P b c n       '
_cod_original_formula_sum 'C24 H10 N O2 '
_cod_database_code 4022358

loop_
_symmetry_equiv_pos_as_xyz
+X,+Y,+Z
-X,-Y,-Z
'-X+ 1/2,-Y+ 1/2,+Z+ 1/2'
'+X+ 1/2,+Y+ 1/2,-Z+ 1/2'
'+X+ 1/2,-Y+ 1/2,-Z'
'-X+ 1/2,+Y+ 1/2,+Z'
'-X,+Y,-Z+ 1/2'
'+X,-Y,+Z+ 1/2'

loop_
_atom_site_label
_atom_site_type_symbol
_atom_site_fract_x
_atom_site_fract_y
_atom_site_fract_z
_atom_site_U_iso_or_equiv
_atom_site_adp_type
_atom_site_occupancy
_atom_site_symmetry_multiplicity
_atom_site_calc_flag
_atom_site_refinement_flags
O1 O 0.3989(6) 0.1966(5) 0.5292(5) 0.065(2) Uani 1 1 d .
N1 N 0.5000 0.0395(7) 0.2500 0.043(2) Uani 1 2 d S
C1 C 0.5000 0.1510(9) 0.2500 0.046(3) Uani 1 2 d S
C2 C 0.4619(7) 0.2075(6) 0.3436(7) 0.045(2) Uani 1 1 d .
C3 C 0.4638(7) 0.3210(7) 0.3414(8) 0.052(2) Uani 1 1 d .
C4 C 0.5000 0.3783(9) 0.2500 0.055(3) Uani 1 2 d S
C5 C 0.5000 0.5027(10) 0.2500 0.058(3) Uani 1 2 d S
C6 C 0.4300(6) -0.0159(7) 0.3257(8) 0.050(2) Uani 1 1 d .
C7 C 0.3904(8) -0.1196(7) 0.3027(8) 0.056(2) Uani 1 1 d .
C8 C 0.3271(8) -0.1711(8) 0.3831(9) 0.067(3) Uani 1 1 d .
C9 C 0.2966(8) -0.1211(8) 0.4800(9) 0.063(3) Uani 1 1 d .
C10 C 0.3306(7) -0.0179(8) 0.5033(8) 0.055(2) Uani 1 1 d .
C11 C 0.3960(7) 0.0381(7) 0.4220(7) 0.049(2) Uani 1 1 d .
C12 C 0.4190(7) 0.1509(7) 0.4401(7) 0.045(2) Uani 1 1 d .
C13 C 0.606(2) 0.539(2) 0.294(2) 0.081(8) Uani 0.50 1 d P
C14 C 0.397(3) 0.5452(16) 0.295(3) 0.102(12) Uani 0.50 1 d P
C15 C 0.488(2) 0.5466(14) 0.3860(15) 0.071(7) Uani 0.50 1 d P
H3 H 0.4398 0.3584 0.4041 0.062 Uiso 1 1 calc R
H7 H 0.4062 -0.1530 0.2351 0.067 Uiso 1 1 calc R
H8 H 0.3048 -0.2415 0.3706 0.081 Uiso 1 1 calc R
H9 H 0.2524 -0.1572 0.5309 0.076 Uiso 1 1 calc R
H10 H 0.3117 0.0150 0.5704 0.066 Uiso 1 1 calc R

loop_
_atom_site_aniso_label
_atom_site_aniso_U_11
_atom_site_aniso_U_22
_atom_site_aniso_U_33
_atom_site_aniso_U_23
_atom_site_aniso_U_13
_atom_site_aniso_U_12
O1 0.082(5) 0.058(4) 0.056(4) -0.004(3) 0.012(4) 0.000(4)
N1 0.036(5) 0.033(5) 0.059(6) 0.000 0.001(4) 0.000
C1 0.035(6) 0.039(7) 0.063(8) 0.000 -0.004(5) 0.000
C2 0.048(5) 0.043(5) 0.045(5) -0.007(4) 0.009(4) 0.005(4)
C3 0.054(5) 0.038(5) 0.064(5) -0.011(4) 0.013(5) -0.002(4)
C4 0.057(8) 0.029(6) 0.080(9) 0.000 0.001(7) 0.000
C5 0.070(9) 0.035(6) 0.069(8) 0.000 0.009(7) 0.000
C6 0.039(5) 0.050(5) 0.061(6) 0.003(4) 0.011(4) 0.003(4)
C7 0.062(6) 0.037(5) 0.069(6) -0.004(4) 0.013(5) -0.004(4)
C8 0.055(6) 0.041(5) 0.106(8) -0.011(5) 0.032(6) -0.007(4)
C9 0.049(6) 0.055(6) 0.087(7) 0.008(5) 0.021(5) -0.011(4)
C10 0.048(5) 0.070(6) 0.047(5) 0.004(4) 0.006(4) -0.008(5)
C11 0.040(5) 0.050(5) 0.055(5) 0.001(4) 0.008(4) 0.007(4)
C12 0.047(5) 0.041(5) 0.048(5) -0.005(4) 0.009(4) 0.007(4)
C13 0.070(15) 0.095(19) 0.079(16) -0.018(15) -0.040(14) -0.018(13)
C14 0.13(2) 0.024(10) 0.15(3) 0.021(14) 0.09(2) 0.033(12)
C15 0.14(2) 0.037(9) 0.035(9) -0.010(8) -0.026(12) 0.012(11)

loop_
_atom_type_symbol
_atom_type_description
_atom_type_scat_dispersion_real
_atom_type_scat_dispersion_imag
_atom_type_scat_source
C C 0.0033 0.0016 'International Tables Vol C Tables 4.2.6.8 and 6.1.1.4'
H H 0.0000 0.0000 'International Tables Vol C Tables 4.2.6.8 and 6.1.1.4'
N N 0.0061 0.0033 'International Tables Vol C Tables 4.2.6.8 and 6.1.1.4'
O O 0.0106 0.0060 'International Tables Vol C Tables 4.2.6.8 and 6.1.1.4'

loop_
_diffrn_radiation_wavelength
0.71073

loop_
_geom_angle_atom_site_label_1
_geom_angle_atom_site_label_2
_geom_angle_atom_site_label_3
_geom_angle
_geom_angle_site_symmetry_1
_geom_angle_site_symmetry_3
C1 N1 C6 119.0(5) . 4_655
C1 N1 C6 119.0(5) . .
C6 N1 C6 122.1(9) 4_655 .
N1 C1 C2 120.1(5) . 4_655
N1 C1 C2 120.1(5) . .
C2 C1 C2 119.8(10) 4_655 .
C1 C2 C3 118.7(8) . .
C1 C2 C12 120.8(7) . .
C3 C2 C12 120.4(7) . .
C4 C3 C2 122.5(8) . .
C3 C4 C3 117.7(11) . 4_655
C3 C4 C5 121.2(5) . .
C3 C4 C5 121.2(5) 4_655 .
C14 C5 C14 138.0(19) . 4_655
C14 C5 C13 120.9(16) . .
C14 C5 C13 42.6(14) 4_655 .
C14 C5 C13 42.6(14) . 4_655
C14 C5 C13 120.9(15) 4_655 4_655
C13 C5 C13 144(2) . 4_655
C14 C5 C4 111.0(10) . .
C14 C5 C4 111.0(10) 4_655 .
C13 C5 C4 108.0(12) . .
C13 C5 C4 108.0(12) 4_655 .
C14 C5 C15 107.8(16) . 4_655
C14 C5 C15 57.7(18) 4_655 4_655
C13 C5 C15 99.5(15) . 4_655
C13 C5 C15 68.8(15) 4_655 4_655
C4 C5 C15 108.5(7) . 4_655
C14 C5 C15 57.7(18) . .
C14 C5 C15 107.8(16) 4_655 .
C13 C5 C15 68.8(15) . .
C13 C5 C15 99.5(15) 4_655 .
C4 C5 C15 108.5(7) . .
C15 C5 C15 142.9(14) 4_655 .
C11 C6 C7 120.0(8) . .
C11 C6 N1 118.1(8) . .
C7 C6 N1 121.9(8) . .
C8 C7 C6 118.7(9) . .
C9 C8 C7 121.8(9) . .
C8 C9 C10 120.9(9) . .
C9 C10 C11 118.8(9) . .
C6 C11 C10 119.4(8) . .
C6 C11 C12 122.1(8) . .
C10 C11 C12 118.4(8) . .
O1 C12 C2 122.4(8) . .
O1 C12 C11 122.5(8) . .
C2 C12 C11 115.0(7) . .
C14 C13 C5 68.6(19) 4_655 .
C14 C13 C15 125(3) 4_655 .
C5 C13 C15 61.9(12) . .
C13 C14 C5 68.8(18) 4_655 .
C13 C14 C15 136(3) 4_655 .
C5 C14 C15 69.1(17) . .
C14 C15 C5 53.2(10) . .
C14 C15 C13 98.7(13) . .
C5 C15 C13 49.2(9) . .
C4 C3 H3 118.7 . .
C2 C3 H3 118.7 . .
C8 C7 H7 120.6 . .
C6 C7 H7 120.6 . .
C9 C8 H8 119.1 . .
C7 C8 H8 119.1 . .
C8 C9 H9 119.6 . .
C10 C9 H9 119.5 . .
C9 C10 H10 120.6 . .
C11 C10 H10 120.6 . .

loop_
_geom_bond_atom_site_label_1
_geom_bond_atom_site_label_2
_geom_bond_distance
_geom_bond_site_symmetry_2
O1 C12 1.232(9) .
N1 C1 1.388(14) .
N1 C6 1.425(9) 4_655
N1 C6 1.425(9) .
C1 C2 1.402(9) 4_655
C1 C2 1.402(9) .
C2 C3 1.414(11) .
C2 C12 1.449(11) .
C3 C4 1.378(11) .
C4 C3 1.378(11) 4_655
C4 C5 1.550(17) .
C5 C14 1.48(2) .
C5 C14 1.48(2) 4_655
C5 C13 1.48(2) .
C5 C13 1.48(2) 4_655
C5 C15 1.721(18) 4_655
C5 C15 1.721(18) .
C6 C11 1.396(12) .
C6 C7 1.407(12) .
C7 C8 1.392(13) .
C8 C9 1.366(13) .
C9 C10 1.381(13) .
C10 C11 1.439(12) .
C11 C12 1.450(12) .
C13 C14 1.07(3) 4_655
C13 C15 1.82(4) .
C14 C13 1.07(3) 4_655
C14 C15 1.56(4) .
C3 H3 0.9300 .
C7 H7 0.9300 .
C8 H8 0.9300 .
C9 H9 0.9300 .
C10 H10 0.9300 .
